data_2238853
loop_
_publ_author_name
'Pramanik, Avijit'
'Fronczek, Frank R.'
'Venkatraman, Ramaiyer'
'Hossain, Md. Alamgir'

_publ_section_title
;
 Hexa-\m-acetato-1:2\k^4^<i>O</i>,<i>O</i>';1:2\k^2^<i>O</i>:<i>O</i>;2:3\k^4^<i>O</i>,<i>O</i>';2:3\k^2^<i>O</i>:<i>O</i>-bis(4,4'-dimethyl-2,2'-bipyridine)-1\k^2^<i>N</i>,<i>N</i>';3\k^2^<i>N</i>,<i>N</i>'-2-calcium-1,3-dizinc
;
_journal_coeditor_code FJ2647
_journal_issue 12
_journal_name_full 'Acta Crystallographica Section E'
_journal_page_first m643
_journal_page_last m644
_journal_paper_doi 10.1107/S1600536813030122
_journal_volume 69
_journal_year 2013
_chemical_formula_iupac '[Ca Zn2 (C2 H3 O2)6 (C12 H12 N2)2]'
_chemical_formula_moiety 'C36 H42 Ca N4 O12 Zn2'
_chemical_formula_sum 'C36 H42 Ca N4 O12 Zn2'
_chemical_formula_weight 893.56
_chemical_name_systematic
Hexa-\m-acetato-1:2\k^4^<i>O</i>,<i>O</i>';1:2\k^2^<i>O</i>:<i>O</i>;2:3\k^4^<i>O</i>,<i>O</i>';2:3\k^2^<i>O</i>:<i>O</i>-bis(4,4'-dimethyl-2,2'-bipyridine)-1\k^2^<i>N</i>,<i>N</i>';3\k^2^<i>N</i>,<i>N</i>'-2-calcium-1,3-dizinc
_space_group_IT_number 2
_symmetry_cell_setting triclinic
_symmetry_space_group_name_Hall '-P 1'
_symmetry_space_group_name_H-M 'P -1'
_atom_sites_solution_hydrogens geom
_atom_sites_solution_primary direct
_atom_sites_solution_secondary difmap
_audit_creation_method SHELXL-97
_cell_angle_alpha 74.103(7)
_cell_angle_beta 83.263(6)
_cell_angle_gamma 83.560(7)
_cell_formula_units_Z 1
_cell_length_a 8.3356(10)
_cell_length_b 8.8410(10)
_cell_length_c 13.696(2)
_cell_measurement_reflns_used 7990
_cell_measurement_temperature 100.0(5)
_cell_measurement_theta_max 36.7
_cell_measurement_theta_min 2.5
_cell_volume 960.6(2)
_computing_cell_refinement 'SCALEPACK (Otwinowski & Minor, 1997)'
_computing_data_collection 'COLLECT (Nonius, 2000)'
_computing_data_reduction 'DENZO and SCALEPACK (Otwinowski & Minor, 1997)'
_computing_molecular_graphics 'ORTEP-3 for Windows (Farrugia, 2012)'
_computing_publication_material 'SHELXL97 (Sheldrick, 2008)'
_computing_structure_refinement 'SHELXL97 (Sheldrick, 2008)'
_computing_structure_solution 'SIR97 (Altomare <i>et al.</i>, 1999)'
_diffrn_ambient_temperature 100.0(5)
_diffrn_measured_fraction_theta_full 0.998
_diffrn_measured_fraction_theta_max 0.939
_diffrn_measurement_device 'Nonius KappaCCD'
_diffrn_measurement_method '\w and \f scans'
_diffrn_radiation_monochromator graphite
_diffrn_radiation_source 'fine-focus sealed tube'
_diffrn_radiation_type MoK\a
_diffrn_radiation_wavelength 0.71073
_diffrn_reflns_av_R_equivalents 0.0251
_diffrn_reflns_av_sigmaI/netI 0.0378
_diffrn_reflns_limit_h_max 13
_diffrn_reflns_limit_h_min -13
_diffrn_reflns_limit_k_max 14
_diffrn_reflns_limit_k_min -14
_diffrn_reflns_limit_l_max 22
_diffrn_reflns_limit_l_min -22
_diffrn_reflns_number 16096
_diffrn_reflns_theta_full 25.0
_diffrn_reflns_theta_max 36.7
_diffrn_reflns_theta_min 3.0
_exptl_absorpt_coefficient_mu 1.449
_exptl_absorpt_correction_T_max 0.699
_exptl_absorpt_correction_T_min 0.639
_exptl_absorpt_correction_type multi-scan
_exptl_absorpt_process_details '(SCALEPACK; Otwinowski & Minor, 1997)'
_exptl_crystal_colour colorless
_exptl_crystal_density_diffrn 1.545
_exptl_crystal_density_method 'not measured'
_exptl_crystal_description parallelepiped
_exptl_crystal_F_000 462
_exptl_crystal_size_max 0.34
_exptl_crystal_size_mid 0.32
_exptl_crystal_size_min 0.27
_refine_diff_density_max 0.646
_refine_diff_density_min -0.777
_refine_ls_extinction_coef 0.0061(13)
_refine_ls_extinction_expression Fc^*^=kFc[1+0.001xFc^2^\l^3^/sin(2\q)]^-1/4^
_refine_ls_extinction_method 'SHELXL97 (Sheldrick, 2008)'
_refine_ls_goodness_of_fit_ref 1.049
_refine_ls_hydrogen_treatment constr
_refine_ls_matrix_type full
_refine_ls_number_parameters 256
_refine_ls_number_reflns 8962
_refine_ls_number_restraints 0
_refine_ls_restrained_S_all 1.049
_refine_ls_R_factor_all 0.046
_refine_ls_R_factor_gt 0.034
_refine_ls_shift/su_max 0.001
_refine_ls_shift/su_mean 0.000
_refine_ls_structure_factor_coef Fsqd
_refine_ls_weighting_details 'calc w=1/[\s^2^(Fo^2^)+(0.0386P)^2^+0.3887P] where P=(Fo^2^+2Fc^2^)/3'
_refine_ls_weighting_scheme calc
_refine_ls_wR_factor_gt 0.081
_refine_ls_wR_factor_ref 0.086
_reflns_number_gt 7497
_reflns_number_total 8962
_reflns_threshold_expression I>2\s(I)
_cod_data_source_file fj2647.cif
_cod_data_source_block I
_cod_database_code 2238853

loop_
_symmetry_equiv_pos_as_xyz
'x, y, z'
'-x, -y, -z'

loop_
_atom_site_type_symbol
_atom_site_label
_atom_site_fract_x
_atom_site_fract_y
_atom_site_fract_z
_atom_site_U_iso_or_equiv
_atom_site_adp_type
_atom_site_calc_flag
_atom_site_refinement_flags
_atom_site_occupancy
_atom_site_symmetry_multiplicity
Zn Zn1 0.645512(17) 0.565205(16) 0.245482(10) 0.01344(4) Uani d . 1 1
Ca Ca1 0.5000 0.5000 0.5000 0.01472(6) Uani d S 1 2
O O1 0.42917(11) 0.57148(11) 0.33397(7) 0.01780(16) Uani d . 1 1
O O2 0.36225(13) 0.71366(13) 0.18192(8) 0.02391(19) Uani d . 1 1
O O3 0.83825(11) 0.42210(11) 0.30301(7) 0.01864(16) Uani d . 1 1
O O4 0.69345(13) 0.32456(12) 0.45013(8) 0.02265(18) Uani d . 1 1
O O5 0.71692(12) 0.76819(11) 0.26269(7) 0.01935(17) Uani d . 1 1
O O6 0.68069(13) 0.68704(12) 0.43296(7) 0.02151(18) Uani d . 1 1
N N1 0.73039(13) 0.60239(13) 0.09209(8) 0.01657(18) Uani d . 1 1
N N2 0.56062(13) 0.37004(12) 0.20333(8) 0.01583(17) Uani d . 1 1
C C1 0.81557(16) 0.72407(16) 0.04117(10) 0.0197(2) Uani d . 1 1
H H1 0.8270 0.8035 0.0740 0.024 Uiso calc R 1 1
C C2 0.88835(16) 0.73989(19) -0.05764(10) 0.0240(3) Uani d . 1 1
C C3 0.87138(17) 0.62079(19) -0.10347(10) 0.0252(3) Uani d . 1 1
H H3 0.9215 0.6255 -0.1701 0.030 Uiso calc R 1 1
C C4 0.78117(17) 0.49493(18) -0.05182(10) 0.0222(2) Uani d . 1 1
H H4 0.7676 0.4143 -0.0832 0.027 Uiso calc R 1 1
C C5 0.71088(15) 0.48875(15) 0.04678(9) 0.0172(2) Uani d . 1 1
C C6 0.61311(15) 0.35900(15) 0.10892(9) 0.0169(2) Uani d . 1 1
C C7 0.57756(16) 0.23203(17) 0.07454(11) 0.0218(2) Uani d . 1 1
H H7 0.6131 0.2261 0.0071 0.026 Uiso calc R 1 1
C C8 0.48959(17) 0.11521(16) 0.14069(12) 0.0232(3) Uani d . 1 1
H H8 0.4667 0.0273 0.1189 0.028 Uiso calc R 1 1
C C9 0.43442(15) 0.12613(15) 0.23931(11) 0.0196(2) Uani d . 1 1
C C10 0.47342(15) 0.25801(14) 0.26603(10) 0.0176(2) Uani d . 1 1
H H10 0.4362 0.2690 0.3322 0.021 Uiso calc R 1 1
C C11 0.9812(2) 0.8811(2) -0.11066(13) 0.0346(4) Uani d . 1 1
H H11A 1.0352 0.8670 -0.1755 0.052 Uiso calc R 1 1
H H11B 1.0625 0.8915 -0.0673 0.052 Uiso calc R 1 1
H H11C 0.9061 0.9765 -0.1237 0.052 Uiso calc R 1 1
C C12 0.34091(18) 0.00266(16) 0.31539(13) 0.0256(3) Uani d . 1 1
H H12A 0.3132 0.0348 0.3787 0.038 Uiso calc R 1 1
H H12B 0.4074 -0.0983 0.3295 0.038 Uiso calc R 1 1
H H12C 0.2413 -0.0090 0.2876 0.038 Uiso calc R 1 1
C C13 0.32312(15) 0.64702(15) 0.27164(10) 0.0181(2) Uani d . 1 1
C C14 0.14820(17) 0.6467(2) 0.31439(13) 0.0278(3) Uani d . 1 1
H H14A 0.0848 0.7359 0.2725 0.042 Uiso calc R 1 1
H H14B 0.1400 0.6562 0.3845 0.042 Uiso calc R 1 1
H H14C 0.1060 0.5478 0.3141 0.042 Uiso calc R 1 1
C C15 0.82225(15) 0.33229(14) 0.39256(10) 0.0172(2) Uani d . 1 1
C C16 0.97115(18) 0.22946(17) 0.43100(12) 0.0258(3) Uani d . 1 1
H H16A 1.0392 0.2906 0.4569 0.039 Uiso calc R 1 1
H H16B 1.0326 0.1928 0.3751 0.039 Uiso calc R 1 1
H H16C 0.9382 0.1383 0.4860 0.039 Uiso calc R 1 1
C C17 0.71988(15) 0.78611(14) 0.35138(10) 0.0168(2) Uani d . 1 1
C C18 0.77759(17) 0.93922(15) 0.35734(11) 0.0211(2) Uani d . 1 1
H H18A 0.7256 0.9663 0.4190 0.032 Uiso calc R 1 1
H H18B 0.7491 1.0235 0.2972 0.032 Uiso calc R 1 1
H H18C 0.8955 0.9271 0.3597 0.032 Uiso calc R 1 1

loop_
_atom_site_aniso_label
_atom_site_aniso_U_11
_atom_site_aniso_U_22
_atom_site_aniso_U_33
_atom_site_aniso_U_12
_atom_site_aniso_U_13
_atom_site_aniso_U_23
Zn1 0.01502(6) 0.01454(7) 0.01144(6) -0.00042(4) -0.00181(4) -0.00464(4)
Ca1 0.01700(14) 0.01496(13) 0.01184(13) -0.00157(10) -0.00028(10) -0.00328(10)
O1 0.0157(4) 0.0207(4) 0.0197(4) 0.0005(3) -0.0035(3) -0.0098(3)
O2 0.0267(5) 0.0276(5) 0.0201(4) -0.0007(4) -0.0052(4) -0.0103(4)
O3 0.0182(4) 0.0205(4) 0.0170(4) 0.0008(3) -0.0045(3) -0.0043(3)
O4 0.0236(4) 0.0183(4) 0.0232(5) -0.0002(3) 0.0002(4) -0.0024(3)
O5 0.0234(4) 0.0193(4) 0.0172(4) -0.0026(3) -0.0031(3) -0.0072(3)
O6 0.0267(5) 0.0201(4) 0.0180(4) -0.0057(3) -0.0054(3) -0.0026(3)
N1 0.0152(4) 0.0210(5) 0.0138(4) 0.0009(3) -0.0031(3) -0.0053(3)
N2 0.0169(4) 0.0158(4) 0.0168(4) 0.0015(3) -0.0045(3) -0.0076(3)
C1 0.0180(5) 0.0246(6) 0.0152(5) -0.0017(4) -0.0014(4) -0.0032(4)
C2 0.0177(5) 0.0345(7) 0.0161(5) 0.0009(5) -0.0013(4) -0.0017(5)
C3 0.0210(6) 0.0391(8) 0.0132(5) 0.0048(5) -0.0015(4) -0.0058(5)
C4 0.0209(5) 0.0320(7) 0.0149(5) 0.0056(5) -0.0042(4) -0.0104(5)
C5 0.0159(5) 0.0235(5) 0.0137(5) 0.0044(4) -0.0050(4) -0.0080(4)
C6 0.0154(5) 0.0209(5) 0.0166(5) 0.0041(4) -0.0061(4) -0.0091(4)
C7 0.0212(6) 0.0259(6) 0.0234(6) 0.0042(5) -0.0075(5) -0.0152(5)
C8 0.0211(6) 0.0225(6) 0.0322(7) 0.0032(4) -0.0095(5) -0.0166(5)
C9 0.0166(5) 0.0166(5) 0.0281(6) 0.0024(4) -0.0072(4) -0.0097(4)
C10 0.0171(5) 0.0166(5) 0.0211(5) 0.0007(4) -0.0039(4) -0.0081(4)
C11 0.0299(7) 0.0446(9) 0.0227(7) -0.0096(7) 0.0040(6) 0.0022(6)
C12 0.0218(6) 0.0177(5) 0.0392(8) -0.0020(4) -0.0039(5) -0.0102(5)
C13 0.0159(5) 0.0188(5) 0.0241(6) -0.0008(4) -0.0039(4) -0.0129(4)
C14 0.0143(5) 0.0355(7) 0.0371(8) -0.0019(5) -0.0008(5) -0.0160(6)
C15 0.0204(5) 0.0133(5) 0.0189(5) 0.0013(4) -0.0063(4) -0.0053(4)
C16 0.0263(6) 0.0225(6) 0.0279(7) 0.0090(5) -0.0108(5) -0.0066(5)
C17 0.0168(5) 0.0155(5) 0.0195(5) 0.0000(4) -0.0049(4) -0.0063(4)
C18 0.0259(6) 0.0165(5) 0.0234(6) -0.0039(4) -0.0062(5) -0.0067(4)

loop_
_atom_type_symbol
_atom_type_description
_atom_type_scat_dispersion_real
_atom_type_scat_dispersion_imag
_atom_type_scat_source
C C 0.0033 0.0016 'International Tables Vol C Tables 4.2.6.8 and 6.1.1.4'
H H 0.0000 0.0000 'International Tables Vol C Tables 4.2.6.8 and 6.1.1.4'
Ca Ca 0.2262 0.3064 'International Tables Vol C Tables 4.2.6.8 and 6.1.1.4'
N N 0.0061 0.0033 'International Tables Vol C Tables 4.2.6.8 and 6.1.1.4'
O O 0.0106 0.0060 'International Tables Vol C Tables 4.2.6.8 and 6.1.1.4'
Zn Zn 0.2839 1.4301 'International Tables Vol C Tables 4.2.6.8 and 6.1.1.4'

loop_
_geom_angle_atom_site_label_1
_geom_angle_atom_site_label_2
_geom_angle_atom_site_label_3
_geom_angle_site_symmetry_1
_geom_angle_site_symmetry_3
_geom_angle
O3 Zn1 O5 . . 96.76(4)
O3 Zn1 O1 . . 120.20(4)
O5 Zn1 O1 . . 95.68(4)
O3 Zn1 N1 . . 96.90(4)
O5 Zn1 N1 . . 96.21(4)
O1 Zn1 N1 . . 139.18(4)
O3 Zn1 N2 . . 89.55(4)
O5 Zn1 N2 . . 171.01(4)
O1 Zn1 N2 . . 86.60(4)
N1 Zn1 N2 . . 76.62(4)
O4 Ca1 O4 2_666 . 180.0
O4 Ca1 O6 2_666 2_666 86.56(4)
O4 Ca1 O6 . 2_666 93.44(4)
O4 Ca1 O6 2_666 . 93.44(4)
O4 Ca1 O6 . . 86.56(4)
O6 Ca1 O6 2_666 . 180.0
O4 Ca1 O1 2_666 . 93.28(4)
O4 Ca1 O1 . . 86.72(4)
O6 Ca1 O1 2_666 . 97.73(3)
O6 Ca1 O1 . . 82.27(3)
O4 Ca1 O1 2_666 2_666 86.72(4)
O4 Ca1 O1 . 2_666 93.28(4)
O6 Ca1 O1 2_666 2_666 82.27(3)
O6 Ca1 O1 . 2_666 97.73(3)
O1 Ca1 O1 . 2_666 179.999(17)
C13 O1 Zn1 . . 105.63(8)
C13 O1 Ca1 . . 146.51(8)
Zn1 O1 Ca1 . . 104.79(4)
C15 O3 Zn1 . . 119.31(8)
C15 O4 Ca1 . . 136.47(8)
C17 O5 Zn1 . . 120.05(8)
C17 O6 Ca1 . . 140.65(8)
C1 N1 C5 . . 119.60(11)
C1 N1 Zn1 . . 122.94(9)
C5 N1 Zn1 . . 117.12(9)
C10 N2 C6 . . 119.69(11)
C10 N2 Zn1 . . 125.10(8)
C6 N2 Zn1 . . 115.00(9)
N1 C1 C2 . . 123.20(13)
N1 C1 H1 . . 118.4
C2 C1 H1 . . 118.4
C3 C2 C1 . . 117.19(13)
C3 C2 C11 . . 122.54(13)
C1 C2 C11 . . 120.27(14)
C4 C3 C2 . . 120.09(12)
C4 C3 H3 . . 120.0
C2 C3 H3 . . 120.0
C3 C4 C5 . . 119.08(13)
C3 C4 H4 . . 120.5
C5 C4 H4 . . 120.5
N1 C5 C4 . . 120.82(13)
N1 C5 C6 . . 115.76(10)
C4 C5 C6 . . 123.42(12)
N2 C6 C7 . . 120.96(12)
N2 C6 C5 . . 114.92(10)
C7 C6 C5 . . 124.11(11)
C8 C7 C6 . . 118.89(12)
C8 C7 H7 . . 120.6
C6 C7 H7 . . 120.6
C7 C8 C9 . . 120.39(12)
C7 C8 H8 . . 119.8
C9 C8 H8 . . 119.8
C10 C9 C8 . . 116.57(13)
C10 C9 C12 . . 120.25(13)
C8 C9 C12 . . 123.17(12)
N2 C10 C9 . . 123.49(12)
N2 C10 H10 . . 118.3
C9 C10 H10 . . 118.3
C2 C11 H11A . . 109.5
C2 C11 H11B . . 109.5
H11A C11 H11B . . 109.5
C2 C11 H11C . . 109.5
H11A C11 H11C . . 109.5
H11B C11 H11C . . 109.5
C9 C12 H12A . . 109.5
C9 C12 H12B . . 109.5
H12A C12 H12B . . 109.5
C9 C12 H12C . . 109.5
H12A C12 H12C . . 109.5
H12B C12 H12C . . 109.5
O2 C13 O1 . . 122.19(12)
O2 C13 C14 . . 121.36(13)
O1 C13 C14 . . 116.44(12)
C13 C14 H14A . . 109.5
C13 C14 H14B . . 109.5
H14A C14 H14B . . 109.5
C13 C14 H14C . . 109.5
H14A C14 H14C . . 109.5
H14B C14 H14C . . 109.5
O4 C15 O3 . . 124.57(12)
O4 C15 C16 . . 118.87(12)
O3 C15 C16 . . 116.56(12)
C15 C16 H16A . . 109.5
C15 C16 H16B . . 109.5
H16A C16 H16B . . 109.5
C15 C16 H16C . . 109.5
H16A C16 H16C . . 109.5
H16B C16 H16C . . 109.5
O6 C17 O5 . . 125.19(11)
O6 C17 C18 . . 118.20(11)
O5 C17 C18 . . 116.61(11)
C17 C18 H18A . . 109.5
C17 C18 H18B . . 109.5
H18A C18 H18B . . 109.5
C17 C18 H18C . . 109.5
H18A C18 H18C . . 109.5
H18B C18 H18C . . 109.5

loop_
_geom_bond_atom_site_label_1
_geom_bond_atom_site_label_2
_geom_bond_site_symmetry_2
_geom_bond_distance
Zn1 O3 . 2.0243(10)
Zn1 O5 . 2.0334(10)
Zn1 O1 . 2.0556(10)
Zn1 N1 . 2.0851(11)
Zn1 N2 . 2.1741(10)
Zn1 Ca1 . 3.4668(5)
Ca1 O4 2_666 2.2876(10)
Ca1 O4 . 2.2876(10)
Ca1 O6 2_666 2.2910(10)
Ca1 O6 . 2.2910(10)
Ca1 O1 . 2.3158(10)
Ca1 O1 2_666 2.3158(10)
Ca1 Zn1 2_666 3.4668(5)
O1 C13 . 1.2994(16)
O2 C13 . 1.2313(17)
O3 C15 . 1.2666(15)
O4 C15 . 1.2520(17)
O5 C17 . 1.2706(15)
O6 C17 . 1.2509(16)
N1 C1 . 1.3386(17)
N1 C5 . 1.3502(16)
N2 C10 . 1.3401(17)
N2 C6 . 1.3415(16)
C1 C2 . 1.3935(19)
C1 H1 . 0.9500
C2 C3 . 1.393(2)
C2 C11 . 1.507(2)
C3 C4 . 1.391(2)
C3 H3 . 0.9500
C4 C5 . 1.3968(18)
C4 H4 . 0.9500
C5 C6 . 1.4887(19)
C6 C7 . 1.4023(18)
C7 C8 . 1.388(2)
C7 H7 . 0.9500
C8 C9 . 1.400(2)
C8 H8 . 0.9500
C9 C10 . 1.3949(17)
C9 C12 . 1.504(2)
C10 H10 . 0.9500
C11 H11A . 0.9800
C11 H11B . 0.9800
C11 H11C . 0.9800
C12 H12A . 0.9800
C12 H12B . 0.9800
C12 H12C . 0.9800
C13 C14 . 1.5061(19)
C14 H14A . 0.9800
C14 H14B . 0.9800
C14 H14C . 0.9800
C15 C16 . 1.5106(18)
C16 H16A . 0.9800
C16 H16B . 0.9800
C16 H16C . 0.9800
C17 C18 . 1.5121(17)
C18 H18A . 0.9800
C18 H18B . 0.9800
C18 H18C . 0.9800

loop_
_geom_torsion_atom_site_label_1
_geom_torsion_atom_site_label_2
_geom_torsion_atom_site_label_3
_geom_torsion_atom_site_label_4
_geom_torsion_site_symmetry_1
_geom_torsion
O3 Zn1 O1 C13 . -167.59(7)
O5 Zn1 O1 C13 . 91.19(8)
N1 Zn1 O1 C13 . -15.15(11)
N2 Zn1 O1 C13 . -80.09(8)
Ca1 Zn1 O1 C13 . 165.81(10)
O3 Zn1 O1 Ca1 . 26.60(5)
O5 Zn1 O1 Ca1 . -74.63(4)
N1 Zn1 O1 Ca1 . 179.04(5)
N2 Zn1 O1 Ca1 . 114.10(4)
O4 Ca1 O1 C13 2_666 -12.60(15)
O4 Ca1 O1 C13 . 167.40(15)
O6 Ca1 O1 C13 2_666 74.37(15)
O6 Ca1 O1 C13 . -105.63(15)
O4 Ca1 O1 Zn1 2_666 142.08(4)
O4 Ca1 O1 Zn1 . -37.92(4)
O6 Ca1 O1 Zn1 2_666 -130.95(4)
O6 Ca1 O1 Zn1 . 49.05(4)
O5 Zn1 O3 C15 . 103.30(9)
O1 Zn1 O3 C15 . 2.69(10)
N1 Zn1 O3 C15 . -159.58(9)
N2 Zn1 O3 C15 . -83.12(9)
O6 Ca1 O4 C15 2_666 165.69(13)
O6 Ca1 O4 C15 . -14.31(13)
O1 Ca1 O4 C15 . 68.13(13)
O1 Ca1 O4 C15 2_666 -111.87(13)
O3 Zn1 O5 C17 . -68.30(10)
O1 Zn1 O5 C17 . 53.08(10)
N1 Zn1 O5 C17 . -166.04(10)
O4 Ca1 O6 C17 2_666 -89.17(14)
O4 Ca1 O6 C17 . 90.83(14)
O1 Ca1 O6 C17 . 3.67(14)
O1 Ca1 O6 C17 2_666 -176.33(14)
O3 Zn1 N1 C1 . -92.32(10)
O5 Zn1 N1 C1 . 5.29(10)
O1 Zn1 N1 C1 . 111.43(10)
N2 Zn1 N1 C1 . 179.79(11)
O3 Zn1 N1 C5 . 80.97(9)
O5 Zn1 N1 C5 . 178.58(9)
O1 Zn1 N1 C5 . -75.27(11)
N2 Zn1 N1 C5 . -6.91(8)
O3 Zn1 N2 C10 . 83.33(10)
O1 Zn1 N2 C10 . -36.95(10)
N1 Zn1 N2 C10 . -179.46(10)
O3 Zn1 N2 C6 . -91.33(9)
O1 Zn1 N2 C6 . 148.38(9)
N1 Zn1 N2 C6 . 5.87(8)
C5 N1 C1 C2 . -0.71(19)
Zn1 N1 C1 C2 . 172.43(10)
N1 C1 C2 C3 . -0.8(2)
N1 C1 C2 C11 . 179.41(13)
C1 C2 C3 C4 . 1.7(2)
C11 C2 C3 C4 . -178.52(14)
C2 C3 C4 C5 . -1.1(2)
C1 N1 C5 C4 . 1.28(18)
Zn1 N1 C5 C4 . -172.25(9)
C1 N1 C5 C6 . -179.45(11)
Zn1 N1 C5 C6 . 7.02(13)
C3 C4 C5 N1 . -0.37(19)
C3 C4 C5 C6 . -179.58(11)
C10 N2 C6 C7 . 0.24(17)
Zn1 N2 C6 C7 . 175.22(9)
C10 N2 C6 C5 . -179.08(10)
Zn1 N2 C6 C5 . -4.10(13)
N1 C5 C6 N2 . -1.71(15)
C4 C5 C6 N2 . 177.54(11)
N1 C5 C6 C7 . 178.99(11)
C4 C5 C6 C7 . -1.76(19)
N2 C6 C7 C8 . -1.36(18)
C5 C6 C7 C8 . 177.90(12)
C6 C7 C8 C9 . 1.38(19)
C7 C8 C9 C10 . -0.33(19)
C7 C8 C9 C12 . -178.98(12)
C6 N2 C10 C9 . 0.90(18)
Zn1 N2 C10 C9 . -173.54(9)
C8 C9 C10 N2 . -0.85(18)
C12 C9 C10 N2 . 177.85(12)
Zn1 O1 C13 O2 . -8.12(14)
Ca1 O1 C13 O2 . 146.45(12)
Zn1 O1 C13 C14 . 170.85(9)
Ca1 O1 C13 C14 . -34.6(2)
Ca1 O4 C15 O3 . -47.00(19)
Ca1 O4 C15 C16 . 132.51(12)
Zn1 O3 C15 O4 . -0.07(17)
Zn1 O3 C15 C16 . -179.59(9)
Ca1 O6 C17 O5 . -35.1(2)
Ca1 O6 C17 C18 . 145.71(11)
Zn1 O5 C17 O6 . -0.38(18)
Zn1 O5 C17 C18 . 178.85(8)
